data_2006254
loop_
_publ_author_name
'Steiner, Thomas'

_publ_contact_author
;
   Dr. Thomas Steiner
   Institut f\"ur Kristallographie
   Freie Universit\"at Berlin
   Takustrasse 6
   D-14195 Berlin
   Germany
;
_publ_section_title
;
 <small>L</small>-Histidylglycinium Chloride,
 C~8~H~13~N~4~O~3~^+^.Cl^{-^}
;
_journal_issue 6
_journal_name_full 'Acta Crystallographica Section C'
_journal_page_first 730
_journal_page_last 732
_journal_paper_doi 10.1107/S0108270197000590
_journal_volume 53
_journal_year 1997
_chemical_formula_moiety 'C8 H13 N4 O3 +, Cl -'
_chemical_formula_structural 'C8 H13 N4 O3 +, Cl -'
_chemical_formula_sum 'C8 H13 Cl N4 O3'
_chemical_formula_weight 248.67
_chemical_name_common 'His-Gly hydrochloride'
_chemical_name_systematic
;
L-Histidyl-glycinium Chloride
;
_space_group_IT_number 5
_symmetry_cell_setting monoclinic
_symmetry_space_group_name_Hall 'C 2y'
_symmetry_space_group_name_H-M 'C 1 2 1'
_audit_creation_method SHELXL
_cell_angle_alpha 90.00
_cell_angle_beta 108.754(11)
_cell_angle_gamma 90.00
_cell_formula_units_Z 4
_cell_length_a 16.698(2)
_cell_length_b 7.0361(5)
_cell_length_c 9.7093(13)
_cell_measurement_reflns_used 25
_cell_measurement_temperature 293(2)
_cell_measurement_theta_max 25.9
_cell_measurement_theta_min 11.2
_cell_volume 1080.2(2)
_computing_cell_refinement 'CAD-4 Software'
_computing_data_collection 'CAD-4 Software (Enraf-Nonius, 1989)'
_computing_data_reduction 'CAD-4 Software'
_computing_molecular_graphics 'ORTEPII (Johnson, 1976)'
_computing_publication_material SHELXL93
_computing_structure_refinement 'SHELXL93 (Sheldrick, 1993)'
_computing_structure_solution 'SHELXS86 (Sheldrick, 1985)'
_diffrn_ambient_temperature 293(2)
_diffrn_measurement_device 'Enraf-Nonius Turbo-CAD4'
_diffrn_measurement_method '\w scans'
_diffrn_radiation_monochromator graphite
_diffrn_radiation_source 'rotating anode'
_diffrn_radiation_type CuK\a
_diffrn_radiation_wavelength 1.54176
_diffrn_reflns_av_R_equivalents 0.0279
_diffrn_reflns_av_sigmaI/netI 0.0264
_diffrn_reflns_limit_h_max 18
_diffrn_reflns_limit_h_min -18
_diffrn_reflns_limit_k_max 2
_diffrn_reflns_limit_k_min -7
_diffrn_reflns_limit_l_max 10
_diffrn_reflns_limit_l_min -10
_diffrn_reflns_number 2229
_diffrn_reflns_theta_max 59.82
_diffrn_reflns_theta_min 4.81
_diffrn_standards_decay_% 2.2
_diffrn_standards_interval_time 30
_diffrn_standards_number 3
_exptl_absorpt_coefficient_mu 3.174
_exptl_absorpt_correction_T_max 0.853
_exptl_absorpt_correction_T_min 0.687
_exptl_absorpt_correction_type '\y scan (North, Phillips & Matthews, 1968)'
_exptl_crystal_colour colourless
_exptl_crystal_density_diffrn 1.529
_exptl_crystal_description plate
_exptl_crystal_F_000 520
_exptl_crystal_size_max 0.35
_exptl_crystal_size_mid 0.25
_exptl_crystal_size_min 0.05
_refine_diff_density_max 0.221
_refine_diff_density_min -0.266
_refine_ls_abs_structure_details 'Flack (1983)'
_refine_ls_abs_structure_Flack 0.00(2)
_refine_ls_extinction_coef 0.0009(3)
_refine_ls_extinction_method 'SHELXL93 (Sheldrick, 1993)'
_refine_ls_goodness_of_fit_all 1.072
_refine_ls_goodness_of_fit_obs 1.083
_refine_ls_hydrogen_treatment refU
_refine_ls_matrix_type full
_refine_ls_number_parameters 160
_refine_ls_number_reflns 1159
_refine_ls_number_restraints 1
_refine_ls_restrained_S_all 1.072
_refine_ls_restrained_S_obs 1.082
_refine_ls_R_factor_all 0.0333
_refine_ls_R_factor_obs .0318
_refine_ls_shift/esd_max 0.001
_refine_ls_shift/esd_mean 0.000
_refine_ls_structure_factor_coef Fsqd
_refine_ls_weighting_details 'w = 1/[\s^2^(Fo^2^)+(0.0668P)^2^+0.1950P] where P=(Fo^2^+2Fc^2^)/3'
_refine_ls_weighting_scheme calc
_refine_ls_wR_factor_all 0.0864
_refine_ls_wR_factor_obs .0854
_reflns_number_observed 1116
_reflns_number_total 1159
_reflns_observed_criterion >2sigma(I)
_cod_data_source_file sx1019.cif
_cod_data_source_block his-gly-cl
_cod_depositor_comments
;
The following automatic conversions were performed:

'_refine_ls_weighting_scheme' value 'calc w =
1/[\s^2^(Fo^2^)+(0.0668P)^2^+0.1950P] where P=(Fo^2^+2Fc^2^)/3' was
changed to 'calc'. New tag '_refine_ls_weighting_details' was
created. The value of the new tag was set to 'w =
1/[\s^2^(Fo^2^)+(0.0668P)^2^+0.1950P] where P=(Fo^2^+2Fc^2^)/3'.

Automatic conversion script
Id: cif_fix_values 3143 2015-03-26 13:38:13Z robertas 
;
_cod_original_sg_symbol_H-M 'C 2'
_cod_database_code 2006254

loop_
_symmetry_equiv_pos_as_xyz
'x, y, z'
'-x, y, -z'
'x+1/2, y+1/2, z'
'-x+1/2, y+1/2, -z'

loop_
_atom_site_aniso_label
_atom_site_aniso_U_11
_atom_site_aniso_U_22
_atom_site_aniso_U_33
_atom_site_aniso_U_12
_atom_site_aniso_U_13
_atom_site_aniso_U_23
Cl .0280(4) .0476(5) .0438(4) -.0004(4) .0039(3) .0045(4)
O1 .0291(9) .058(2) .0274(9) -.0044(12) .0087(7) .0026(11)
O2 .0326(10) .111(3) .0286(10) -.011(2) .0063(8) .0138(14)
O3 .0247(10) .060(2) .0321(10) -.0054(12) .0063(8) .0048(11)
N1 .0221(11) .039(2) .0287(12) -.0039(13) .0074(9) -.0008(11)
N2 .0243(10) .048(2) .0251(10) -.0063(15) .0062(8) -.0003(13)
N3 .0246(12) .050(2) .0311(12) .0012(13) .0065(10) -.0041(12)
N4 .0280(13) .062(2) .0451(14) -.0005(14) .0113(11) -.0080(15)
C1 .0225(14) .040(2) .0247(12) -.0037(14) .0044(11) -.0008(12)
C2 .0222(12) .035(2) .0278(14) -.0007(14) .0057(11) .0003(13)
C3 .0245(14) .046(2) .0274(12) -.0021(15) .0081(11) .0048(14)
C4 .0258(14) .046(2) .0308(14) .000(2) .0104(11) .0027(14)
C5 .0315(15) .037(2) .037(2) -.004(2) .0117(12) -.003(2)
C6 .031(2) .037(2) .0313(14) .004(2) .0078(11) -.0010(15)
C7 .0265(14) .052(2) .0373(14) .003(2) .0071(11) -.004(2)
C8 .034(2) .057(3) .040(2) .001(2) .0150(13) -.004(2)

loop_
_atom_site_label
_atom_site_fract_x
_atom_site_fract_y
_atom_site_fract_z
_atom_site_U_iso_or_equiv
_atom_site_thermal_displace_type
_atom_site_calc_flag
_atom_site_refinement_flags
_atom_site_occupancy
_atom_site_disorder_group
_atom_site_type_symbol
Cl .88014(4) 1.01863(12) .66299(7) .0416(3) Uani d . 1 . Cl
O1 .64718(11) 1.0354(4) .4739(2) .0382(6) Uani d . 1 . O
O2 .40846(12) .9918(6) .0374(2) .0583(8) Uani d . 1 . O
O3 .33597(12) .8863(4) .1770(2) .0396(6) Uani d . 1 . O
N1 .76151(14) 1.2135(4) .3649(2) .0301(6) Uani d . 1 . N
H1N1 .7336(2) 1.3168(14) .380(2) .073(13) Uiso calc R 1 . H
H2N1 .7986(9) 1.248(3) .3198(11) .032(8) Uiso calc R 1 . H
H3N1 .7894(10) 1.1594(11) .4509(9) .062(11) Uiso calc R 1 . H
N2 .55461(13) 1.0067(4) .2463(2) .0330(6) Uani d . 1 . N
H-N2 .54755(13) 1.0197(4) .1509(2) .038(8) Uiso calc R 1 . H
N3 .80120(14) .9339(4) .0518(2) .0359(6) Uani d . 1 . N
H-N3 .75125(14) .9297(4) -.0201(2) .055(10) Uiso calc R 1 . H
N4 .9344(2) .9602(5) .1635(3) .0453(8) Uani d . 1 . N
H-N4 .9901(2) .9768(5) .1801(3) .099(16) Uiso calc R 1 . H
C1 .7001(2) 1.0750(5) .2727(3) .0299(7) Uani d . 1 . C
H1 .6741(2) 1.1303(5) .1734(3) .023(7) Uiso calc R 1 . H
C2 .63048(15) 1.0388(6) .3411(2) .0288(8) Uani d . 1 . C
C3 .48263(15) .9517(5) .2892(3) .0328(8) Uani d . 1 . C
H13 .47416(15) 1.0461(5) .3602(3) .052(10) Uiso calc R 1 . H
H23 .49336(15) .8247(5) .3378(3) .043(10) Uiso calc R 1 . H
C4 .4030(2) .9422(5) .1557(3) .0337(7) Uani d . 1 . C
C5 .7428(2) .8863(5) .2596(3) .0349(7) Uani d . 1 . C
H15 .7656(2) .8268(5) .3581(3) .061(11) Uiso calc R 1 . H
H25 .6997(2) .7980(5) .1960(3) .044(9) Uiso calc R 1 . H
C6 .8124(2) .9111(5) .1984(3) .0337(7) Uani d . 1 . C
C7 .8968(2) .9281(6) .2679(3) .0393(8) Uani d . 1 . C
H7 .9260(2) .9189(6) .3752(3) .040(8) Uiso calc R 1 . H
C8 .8753(2) .9628(6) .0344(3) .0429(10) Uani d . 1 . C
H8 .8852(2) .9832(6) -.0607(3) .043(9) Uiso calc R 1 . H

loop_
_atom_type_symbol
_atom_type_description
_atom_type_scat_dispersion_real
_atom_type_scat_dispersion_imag
_atom_type_scat_source
C C 0.0181 0.0091 'International Tables Vol C Tables 4.2.6.8 and 6.1.1.4'
H H 0.0000 0.0000 'International Tables Vol C Tables 4.2.6.8 and 6.1.1.4'
O O 0.0492 0.0322 'International Tables Vol C Tables 4.2.6.8 and 6.1.1.4'
N N 0.0311 0.0180 'International Tables Vol C Tables 4.2.6.8 and 6.1.1.4'
Cl Cl 0.3639 0.7018 'International Tables Vol C Tables 4.2.6.8 and 6.1.1.4'

loop_
_geom_angle_atom_site_label_1
_geom_angle_atom_site_label_2
_geom_angle_atom_site_label_3
_geom_angle
_geom_angle_publ_flag
C1 N1 H1N1 109.5(2) ?
C1 N1 H2N1 109.47(13) ?
H1N1 N1 H2N1 109.5 ?
C1 N1 H3N1 109.47(15) ?
H1N1 N1 H3N1 109.5 ?
H2N1 N1 H3N1 109.5 ?
C2 N2 C3 123.0(2) yes
C2 N2 H-N2 118.51(14) ?
C3 N2 H-N2 118.51(13) ?
C8 N3 C6 109.2(2) ?
C8 N3 H-N3 125.4(2) ?
C6 N3 H-N3 125.42(15) ?
C8 N4 C7 108.9(2) ?
C8 N4 H-N4 125.6(2) ?
C7 N4 H-N4 125.6(2) ?
N1 C1 C5 111.6(2) ?
N1 C1 C2 108.7(2) ?
C5 C1 C2 109.3(3) ?
N1 C1 H1 109.10(15) ?
C5 C1 H1 109.10(15) ?
C2 C1 H1 109.10(13) ?
O1 C2 N2 124.7(2) ?
O1 C2 C1 120.7(2) ?
N2 C2 C1 114.6(2) ?
N2 C3 C4 110.2(2) ?
N2 C3 H13 109.6(2) ?
C4 C3 H13 109.6(2) ?
N2 C3 H23 109.6(2) ?
C4 C3 H23 109.6(2) ?
H13 C3 H23 108.1 ?
O2 C4 O3 125.1(3) ?
O2 C4 C3 118.2(2) ?
O3 C4 C3 116.7(2) ?
C6 C5 C1 112.3(3) ?
C6 C5 H15 109.2(2) ?
C1 C5 H15 109.15(15) ?
C6 C5 H25 109.2(2) ?
C1 C5 H25 109.15(15) ?
H15 C5 H25 107.9 ?
C7 C6 N3 106.0(2) ?
C7 C6 C5 129.5(3) ?
N3 C6 C5 124.4(3) ?
C6 C7 N4 107.2(3) ?
C6 C7 H7 126.4(2) ?
N4 C7 H7 126.4(2) ?
N3 C8 N4 108.7(2) ?
N3 C8 H8 125.6(2) ?
N4 C8 H8 125.6(2) ?

loop_
_geom_bond_atom_site_label_1
_geom_bond_atom_site_label_2
_geom_bond_site_symmetry_2
_geom_bond_distance
_geom_bond_publ_flag
O1 C2 . 1.229(3) ?
O2 C4 . 1.232(3) yes
O3 C4 . 1.265(4) yes
N1 C1 . 1.487(4) ?
N1 H1N1 . .90 ?
N1 H2N1 . .90 ?
N1 H3N1 . .90 ?
N2 C2 . 1.324(3) ?
N2 C3 . 1.445(3) ?
N2 H-N2 . .90 ?
N3 C8 . 1.317(4) yes
N3 C6 . 1.384(4) yes
N3 H-N3 . .90 ?
N4 C8 . 1.323(4) yes
N4 C7 . 1.372(4) yes
N4 H-N4 . .90 ?
C1 C5 . 1.532(4) ?
C1 C2 . 1.534(3) ?
C1 H1 . 1.00 ?
C3 C4 . 1.531(4) ?
C3 H13 . 1.00 ?
C3 H23 . 1.00 ?
C5 C6 . 1.476(4) ?
C5 H15 . 1.00 ?
C5 H25 . 1.00 ?
C6 C7 . 1.358(4) yes
C7 H7 . 1.00 ?
C8 H8 . 1.00 ?

loop_
_geom_torsion_atom_site_label_1
_geom_torsion_atom_site_label_2
_geom_torsion_atom_site_label_3
_geom_torsion_atom_site_label_4
_geom_torsion
_geom_torsion_publ_flag
C3 N2 C2 O1 -3.9(7) yes
C3 N2 C2 C1 173.9(3) yes
N1 C1 C2 O1 -35.7(5) ?
C5 C1 C2 O1 86.2(4) yes
N1 C1 C2 N2 146.4(3) yes
C5 C1 C2 N2 -91.6(4) yes
C2 N2 C3 C4 175.1(3) yes
N2 C3 C4 O2 -4.5(5) yes
N2 C3 C4 O3 176.6(3) yes
N1 C1 C5 C6 -58.1(3) yes
C2 C1 C5 C6 -178.3(2) yes
C8 N3 C6 C7 0.1(4) ?
C8 N3 C6 C5 176.6(3) ?
C1 C5 C6 C7 96.3(4) yes
C1 C5 C6 N3 -79.3(4) yes
N3 C6 C7 N4 -0.1(4) ?
C5 C6 C7 N4 -176.3(3) ?
C8 N4 C7 C6 0.0(5) ?
C6 N3 C8 N4 -0.1(4) ?
C7 N4 C8 N3 0.1(4) ?

loop_
_cod_related_entry_id
_cod_related_entry_database
_cod_related_entry_code
1 ChemSpider 21186405
